data_4128770
loop_
_publ_author_name
'Mathis, Cheryl L.'
'Geary, Jackson'
'Ardon, Yotam'
'Reese, Maxwell S.'
'Philliber, Mallory A.'
'VanderLinden, Ryan T.'
'Saouma, Caroline T.'

_publ_section_title
;
 Thermodynamic Analysis of Metal-Ligand Cooperativity of PNP Ru Complexes:
 Implications for CO<sub>2</sub> Hydrogenation to Methanol and Catalyst
 Inhibition.
;
_journal_issue 36
_journal_name_full 'Journal of the American Chemical Society'
_journal_page_first 14317
_journal_page_last 14328
_journal_paper_doi 10.1021/jacs.9b06760
_journal_volume 141
_journal_year 2019
_chemical_absolute_configuration ad
_chemical_formula_moiety 'C66 H118 K2 N2 O10 P4 Ru2'
_chemical_formula_sum 'C66 H118 K2 N2 O10 P4 Ru2'
_chemical_formula_weight 1503.84
_space_group_crystal_system monoclinic
_space_group_IT_number 4
_space_group_name_Hall 'P 2yb'
_space_group_name_H-M_alt 'P 1 21 1'
_atom_sites_solution_hydrogens geom
_audit_creation_method SHELXL-2017/1
_cell_angle_alpha 90
_cell_angle_beta 91.2850(10)
_cell_angle_gamma 90
_cell_formula_units_Z 2
_cell_length_a 16.3158(5)
_cell_length_b 12.7484(4)
_cell_length_c 18.5646(6)
_cell_measurement_reflns_used 9924
_cell_measurement_temperature 103(2)
_cell_measurement_theta_max 33.02
_cell_measurement_theta_min 2.29
_cell_volume 3860.5(2)
_computing_structure_refinement 'SHELXL-2017/1 (Sheldrick, 2017)'
_diffrn_ambient_temperature 103(2)
_diffrn_measured_fraction_theta_full 0.999
_diffrn_measured_fraction_theta_max 0.998
_diffrn_measurement_device_type 'BRUKER APEX II CCD'
_diffrn_measurement_method '\w and \f scans'
_diffrn_radiation_type MoK\a
_diffrn_radiation_wavelength 0.71073
_diffrn_reflns_av_R_equivalents 0.0339
_diffrn_reflns_av_unetI/netI 0.0417
_diffrn_reflns_Laue_measured_fraction_full 0.999
_diffrn_reflns_Laue_measured_fraction_max 0.998
_diffrn_reflns_limit_h_max 24
_diffrn_reflns_limit_h_min -25
_diffrn_reflns_limit_k_max 19
_diffrn_reflns_limit_k_min -19
_diffrn_reflns_limit_l_max 28
_diffrn_reflns_limit_l_min -28
_diffrn_reflns_number 87233
_diffrn_reflns_point_group_measured_fraction_full 0.999
_diffrn_reflns_point_group_measured_fraction_max 0.998
_diffrn_reflns_theta_full 25.242
_diffrn_reflns_theta_max 33.168
_diffrn_reflns_theta_min 1.248
_diffrn_source 'fine-focus sealed tube'
_exptl_absorpt_coefficient_mu 0.633
_exptl_absorpt_correction_T_max 0.7465
_exptl_absorpt_correction_T_min 0.7013
_exptl_absorpt_correction_type multi-scan
_exptl_absorpt_process_details SADABS-2016/2
_exptl_crystal_colour orange
_exptl_crystal_density_diffrn 1.294
_exptl_crystal_description pyrimid
_exptl_crystal_F_000 1588
_exptl_crystal_size_max 0.680
_exptl_crystal_size_mid 0.220
_exptl_crystal_size_min 0.205
_refine_diff_density_max 2.939
_refine_diff_density_min -1.339
_refine_diff_density_rms 0.137
_refine_ls_abs_structure_details
;
 Refined as an inversion twin.
;
_refine_ls_abs_structure_Flack 0.50(3)
_refine_ls_extinction_method none
_refine_ls_goodness_of_fit_ref 1.044
_refine_ls_hydrogen_treatment constr
_refine_ls_matrix_type full
_refine_ls_number_parameters 790
_refine_ls_number_reflns 29454
_refine_ls_number_restraints 1038
_refine_ls_restrained_S_all 1.034
_refine_ls_R_factor_all 0.0577
_refine_ls_R_factor_gt 0.0483
_refine_ls_shift/su_max 0.003
_refine_ls_shift/su_mean 0.000
_refine_ls_structure_factor_coef Fsqd
_refine_ls_weighting_details 'w=1/[\s^2^(Fo^2^)+(0.0676P)^2^+3.2766P] where P=(Fo^2^+2Fc^2^)/3'
_refine_ls_weighting_scheme calc
_refine_ls_wR_factor_gt 0.1217
_refine_ls_wR_factor_ref 0.1275
_reflns_Friedel_coverage 0.927
_reflns_Friedel_fraction_full 0.999
_reflns_Friedel_fraction_max 0.999
_reflns_number_gt 26036
_reflns_number_total 29454
_reflns_threshold_expression 'I > 2\s(I)'
_cod_data_source_file ja9b06760_si_002.cif
_cod_data_source_block 20190329CS_0m
_cod_original_sg_symbol_H-M 'P 21'
_cod_database_code 4128770
_shelx_shelxl_version_number 2017/1
_shelx_space_group_comment
;
The symmetry employed for this shelxl refinement is uniquely defined
by the following loop, which should always be used as a source of
symmetry information in preference to the above space-group names.
They are only intended as comments.
;
_shelx_estimated_absorpt_t_min 0.673
_shelx_estimated_absorpt_t_max 0.881

loop_
_space_group_symop_operation_xyz
'x, y, z'
'-x, y+1/2, -z'

loop_
_atom_site_label
_atom_site_type_symbol
_atom_site_fract_x
_atom_site_fract_y
_atom_site_fract_z
_atom_site_U_iso_or_equiv
_atom_site_adp_type
_atom_site_occupancy
_atom_site_site_symmetry_order
_atom_site_calc_flag
_atom_site_refinement_flags_posn
_atom_site_refinement_flags_adp
_atom_site_refinement_flags_occupancy
_atom_site_disorder_assembly
_atom_site_disorder_group
Ru1 Ru 0.22006(2) 0.37097(2) 1.02051(2) 0.01505(6) Uani 1 1 d . . . . .
Ru2 Ru 0.28224(2) 0.63988(3) 0.45323(2) 0.02254(7) Uani 1 1 d . . . . .
K1 K 0.21168(10) 0.37092(11) 0.76127(6) 0.0497(3) Uani 1 1 d . . . . .
K2 K 0.29789(8) 0.66381(8) 0.71717(6) 0.0348(2) Uani 1 1 d . . . . .
P1 P 0.23747(7) 0.55230(8) 1.03040(6) 0.01821(19) Uani 1 1 d . . . . .
P2 P 0.25037(7) 0.19147(8) 1.02216(7) 0.0191(2) Uani 1 1 d . . . . .
P3 P 0.24114(8) 0.81529(9) 0.44812(7) 0.0260(2) Uani 1 1 d . . . . .
P4 P 0.27158(9) 0.45664(10) 0.44828(7) 0.0293(3) Uani 1 1 d . . . . .
O1 O 0.2239(2) 0.4266(2) 0.90103(16) 0.0215(6) Uani 1 1 d . . . . .
O2 O 0.2736(3) 0.5524(3) 0.83122(19) 0.0352(8) Uani 1 1 d . . . . .
O3 O 0.0405(2) 0.3528(3) 1.0487(2) 0.0361(8) Uani 1 1 d . . . . .
O4 O 0.2494(3) 0.4799(3) 0.6535(2) 0.0453(10) Uani 1 1 d . . . . .
O5 O 0.2917(2) 0.5972(3) 0.57363(18) 0.0294(7) Uani 1 1 d . . . . .
O6 O 0.4597(3) 0.6745(4) 0.4220(3) 0.0498(11) Uani 1 1 d . . . . .
N1 N 0.3469(2) 0.3783(3) 0.9989(2) 0.0224(6) Uani 1 1 d . . . . .
N2 N 0.1583(3) 0.6223(3) 0.4827(2) 0.0293(8) Uani 1 1 d . . . . .
C1 C 0.2659(3) 0.5088(3) 0.8906(2) 0.0226(8) Uani 1 1 d . . . . .
C2 C 0.3143(3) 0.5520(3) 0.9572(2) 0.0211(7) Uani 1 1 d . . . . .
H2 H 0.338647 0.622716 0.948572 0.025 Uiso 1 1 calc R U . . .
C3 C 0.3782(3) 0.4687(3) 0.9726(3) 0.0254(8) Uani 1 1 d . . . . .
C4 C 0.4599(3) 0.4816(4) 0.9561(4) 0.0410(14) Uani 1 1 d . . . . .
H4 H 0.479963 0.546193 0.937994 0.049 Uiso 1 1 calc R U . . .
C5 C 0.5118(3) 0.3949(4) 0.9672(5) 0.0520(18) Uani 1 1 d . . . . .
H5 H 0.568948 0.402400 0.959800 0.062 Uiso 1 1 calc R U . . .
C6 C 0.4819(3) 0.3006(5) 0.9882(4) 0.0481(17) Uani 1 1 d . . . . .
H6 H 0.517979 0.242771 0.994805 0.058 Uiso 1 1 calc R U . . .
C7 C 0.3948(3) 0.2878(4) 1.0008(3) 0.0292(10) Uani 1 1 d . . . . .
C8 C 0.3580(3) 0.1926(3) 1.0126(3) 0.0293(10) Uani 1 1 d . . . . .
H8 H 0.389220 0.129741 1.015592 0.035 Uiso 1 1 calc R U . . .
C9 C 0.2903(3) 0.6029(4) 1.1153(3) 0.0277(8) Uani 1 1 d . . . . .
C10 C 0.3668(4) 0.5367(5) 1.1314(3) 0.0410(12) Uani 1 1 d . . . . .
H10A H 0.350700 0.463489 1.139010 0.062 Uiso 1 1 calc R U . . .
H10B H 0.394808 0.563327 1.174932 0.062 Uiso 1 1 calc R U . . .
H10C H 0.403803 0.540765 1.090679 0.062 Uiso 1 1 calc R U . . .
C11 C 0.2329(4) 0.5842(4) 1.1786(3) 0.0399(12) Uani 1 1 d . . . . .
H11A H 0.181315 0.621991 1.169902 0.060 Uiso 1 1 calc R U . . .
H11B H 0.259129 0.609672 1.223251 0.060 Uiso 1 1 calc R U . . .
H11C H 0.221656 0.508964 1.182961 0.060 Uiso 1 1 calc R U . . .
C12 C 0.3154(4) 0.7190(4) 1.1123(3) 0.0378(12) Uani 1 1 d . . . . .
H12A H 0.353402 0.729680 1.072881 0.057 Uiso 1 1 calc R U . . .
H12B H 0.342205 0.739006 1.158061 0.057 Uiso 1 1 calc R U . . .
H12C H 0.266478 0.762489 1.104186 0.057 Uiso 1 1 calc R U . . .
C13 C 0.1578(3) 0.6511(3) 0.9978(3) 0.0257(8) Uani 1 1 d . . . . .
C14 C 0.1058(3) 0.6894(4) 1.0599(3) 0.0356(11) Uani 1 1 d . . . . .
H14A H 0.058326 0.728185 1.040584 0.053 Uiso 1 1 calc R U . . .
H14B H 0.138825 0.735561 1.091188 0.053 Uiso 1 1 calc R U . . .
H14C H 0.086944 0.629077 1.087698 0.053 Uiso 1 1 calc R U . . .
C15 C 0.1961(4) 0.7457(4) 0.9590(3) 0.0366(11) Uani 1 1 d . . . . .
H15A H 0.222296 0.721595 0.914938 0.055 Uiso 1 1 calc R U . . .
H15B H 0.237286 0.778677 0.990871 0.055 Uiso 1 1 calc R U . . .
H15C H 0.153220 0.796717 0.946534 0.055 Uiso 1 1 calc R U . . .
C16 C 0.0974(3) 0.5977(4) 0.9441(3) 0.0303(9) Uani 1 1 d . . . . .
H16A H 0.053229 0.646717 0.931053 0.045 Uiso 1 1 calc R U . . .
H16B H 0.074151 0.535106 0.966378 0.045 Uiso 1 1 calc R U . . .
H16C H 0.126584 0.577484 0.900615 0.045 Uiso 1 1 calc R U . . .
C17 C 0.2318(3) 0.1214(3) 1.1105(3) 0.0267(9) Uani 1 1 d . . . . .
C18 C 0.1447(3) 0.1402(4) 1.1358(3) 0.0331(10) Uani 1 1 d . . . . .
H18A H 0.105467 0.108723 1.101403 0.050 Uiso 1 1 calc R U . . .
H18B H 0.134501 0.215775 1.139072 0.050 Uiso 1 1 calc R U . . .
H18C H 0.138118 0.108093 1.183336 0.050 Uiso 1 1 calc R U . . .
C19 C 0.2921(4) 0.1661(4) 1.1661(3) 0.0389(12) Uani 1 1 d . . . . .
H19A H 0.347317 0.140185 1.156459 0.058 Uiso 1 1 calc R U . . .
H19B H 0.276192 0.144182 1.214371 0.058 Uiso 1 1 calc R U . . .
H19C H 0.291622 0.242900 1.163180 0.058 Uiso 1 1 calc R U . . .
C20 C 0.2465(4) 0.0025(4) 1.1070(3) 0.0369(11) Uani 1 1 d . . . . .
H20A H 0.207245 -0.029172 1.072728 0.055 Uiso 1 1 calc R U . . .
H20B H 0.239145 -0.028139 1.154873 0.055 Uiso 1 1 calc R U . . .
H20C H 0.302442 -0.011022 1.091315 0.055 Uiso 1 1 calc R U . . .
C21 C 0.2090(3) 0.1068(3) 0.9458(3) 0.0263(8) Uani 1 1 d . . . . .
C22 C 0.1207(3) 0.0715(4) 0.9577(3) 0.0323(10) Uani 1 1 d . . . . .
H22A H 0.097166 0.044129 0.912402 0.048 Uiso 1 1 calc R U . . .
H22B H 0.088136 0.131413 0.973669 0.048 Uiso 1 1 calc R U . . .
H22C H 0.120156 0.016449 0.994474 0.048 Uiso 1 1 calc R U . . .
C23 C 0.2632(4) 0.0131(4) 0.9282(3) 0.0379(12) Uani 1 1 d . . . . .
H23A H 0.245638 -0.016857 0.881777 0.057 Uiso 1 1 calc R U . . .
H23B H 0.258458 -0.040171 0.965981 0.057 Uiso 1 1 calc R U . . .
H23C H 0.320402 0.036055 0.925624 0.057 Uiso 1 1 calc R U . . .
C24 C 0.2084(4) 0.1802(4) 0.8796(3) 0.0328(10) Uani 1 1 d . . . . .
H24A H 0.264039 0.206060 0.871673 0.049 Uiso 1 1 calc R U . . .
H24B H 0.171858 0.239747 0.888182 0.049 Uiso 1 1 calc R U . . .
H24C H 0.188866 0.141515 0.836968 0.049 Uiso 1 1 calc R U . . .
C25 C 0.1097(2) 0.3601(3) 1.0373(2) 0.0221(7) Uani 1 1 d . . . . .
C26 C 0.2543(3) 0.5165(4) 0.5906(3) 0.0303(9) Uani 1 1 d . . . . .
C27 C 0.2067(3) 0.4576(4) 0.5293(3) 0.0312(9) Uani 1 1 d . . . . .
H27 H 0.188953 0.385734 0.543902 0.037 Uiso 1 1 calc R U . . .
C28 C 0.1355(3) 0.5300(4) 0.5134(3) 0.0344(10) Uani 1 1 d . . . . .
C29 C 0.0561(4) 0.5115(5) 0.5350(4) 0.0509(16) Uani 1 1 d . . . . .
H29 H 0.041748 0.447399 0.557608 0.061 Uiso 1 1 calc R U . . .
C30 C -0.0014(4) 0.5893(7) 0.5227(5) 0.067(2) Uani 1 1 d . . . . .
H30 H -0.057435 0.575684 0.532021 0.080 Uiso 1 1 calc R U . . .
C31 C 0.0211(4) 0.6861(6) 0.4973(5) 0.0572(19) Uani 1 1 d . . . . .
H31 H -0.018853 0.739785 0.491193 0.069 Uiso 1 1 calc R U . . .
C32 C 0.1054(3) 0.7061(4) 0.4797(3) 0.0360(11) Uani 1 1 d . . . . .
C33 C 0.1349(3) 0.8041(5) 0.4627(3) 0.0382(12) Uani 1 1 d . . . . .
H33 H 0.099580 0.863187 0.459049 0.046 Uiso 1 1 calc R U . . .
C34 C 0.2032(4) 0.3956(4) 0.3760(3) 0.0405(12) Uani 1 1 d . . . . .
C35 C 0.1409(4) 0.4745(6) 0.3465(4) 0.0470(14) Uani 1 1 d . . . . .
H35A H 0.169090 0.539331 0.333222 0.070 Uiso 1 1 calc R U . . .
H35B H 0.100629 0.489916 0.383460 0.070 Uiso 1 1 calc R U . . .
H35C H 0.112779 0.445111 0.303884 0.070 Uiso 1 1 calc R U . . .
C36 C 0.2555(5) 0.3589(7) 0.3125(3) 0.063(2) Uani 1 1 d . . . . .
H36A H 0.219355 0.333390 0.273430 0.095 Uiso 1 1 calc R U . . .
H36B H 0.292038 0.302211 0.328660 0.095 Uiso 1 1 calc R U . . .
H36C H 0.288155 0.417819 0.295165 0.095 Uiso 1 1 calc R U . . .
C37 C 0.1554(6) 0.3006(6) 0.4028(5) 0.073(3) Uani 1 1 d . . . . .
H37A H 0.131124 0.262964 0.361556 0.109 Uiso 1 1 calc R U . . .
H37B H 0.111822 0.324356 0.434429 0.109 Uiso 1 1 calc R U . . .
H37C H 0.192610 0.253738 0.429642 0.109 Uiso 1 1 calc R U . . .
C38 C 0.3615(4) 0.3689(5) 0.4675(3) 0.0423(11) Uani 1 1 d . . . . .
C39 C 0.3418(5) 0.2519(5) 0.4740(4) 0.0540(17) Uani 1 1 d . . . . .
H39A H 0.312617 0.228213 0.430289 0.081 Uiso 1 1 calc R U . . .
H39B H 0.307301 0.240500 0.515847 0.081 Uiso 1 1 calc R U . . .
H39C H 0.392903 0.212174 0.480177 0.081 Uiso 1 1 calc R U . . .
C40 C 0.4248(4) 0.3843(6) 0.4072(4) 0.0528(15) Uani 1 1 d . . . . .
H40A H 0.400429 0.362460 0.360895 0.079 Uiso 1 1 calc R U . . .
H40B H 0.473568 0.341790 0.418012 0.079 Uiso 1 1 calc R U . . .
H40C H 0.440334 0.458466 0.404753 0.079 Uiso 1 1 calc R U . . .
C41 C 0.4037(4) 0.4054(5) 0.5384(4) 0.0430(13) Uani 1 1 d . . . . .
H41A H 0.451737 0.361383 0.548724 0.065 Uiso 1 1 calc R U . . .
H41B H 0.365083 0.399374 0.577896 0.065 Uiso 1 1 calc R U . . .
H41C H 0.420912 0.478673 0.533615 0.065 Uiso 1 1 calc R U . . .
C42 C 0.2475(4) 0.8835(4) 0.3574(3) 0.0372(11) Uani 1 1 d . . . . .
C43 C 0.2238(5) 0.9978(5) 0.3585(4) 0.0506(16) Uani 1 1 d . . . . .
H43A H 0.219378 1.024165 0.308943 0.076 Uiso 1 1 calc R U . . .
H43B H 0.265705 1.037818 0.385263 0.076 Uiso 1 1 calc R U . . .
H43C H 0.170892 1.005632 0.381839 0.076 Uiso 1 1 calc R U . . .
C44 C 0.1855(5) 0.8255(6) 0.3059(3) 0.0519(16) Uani 1 1 d . . . . .
H44A H 0.195746 0.845614 0.255946 0.078 Uiso 1 1 calc R U . . .
H44B H 0.129400 0.844950 0.318140 0.078 Uiso 1 1 calc R U . . .
H44C H 0.192457 0.749510 0.311264 0.078 Uiso 1 1 calc R U . . .
C45 C 0.3323(4) 0.8689(6) 0.3251(3) 0.0493(13) Uani 1 1 d . . . . .
H45A H 0.344704 0.793882 0.321790 0.074 Uiso 1 1 calc R U . . .
H45B H 0.373678 0.903386 0.355953 0.074 Uiso 1 1 calc R U . . .
H45C H 0.332656 0.900121 0.276869 0.074 Uiso 1 1 calc R U . . .
C46 C 0.2834(3) 0.9091(4) 0.5198(3) 0.0318(9) Uani 1 1 d . . . . .
C47 C 0.2948(4) 0.8431(4) 0.5874(3) 0.0418(13) Uani 1 1 d . . . . .
H47A H 0.320663 0.885569 0.625536 0.063 Uiso 1 1 calc R U . . .
H47B H 0.329841 0.782743 0.576931 0.063 Uiso 1 1 calc R U . . .
H47C H 0.241303 0.818243 0.603202 0.063 Uiso 1 1 calc R U . . .
C48 C 0.2272(4) 1.0003(4) 0.5357(4) 0.0414(13) Uani 1 1 d . . . . .
H48A H 0.222700 1.045802 0.493212 0.062 Uiso 1 1 calc R U . . .
H48B H 0.249792 1.040515 0.576518 0.062 Uiso 1 1 calc R U . . .
H48C H 0.172821 0.973725 0.547550 0.062 Uiso 1 1 calc R U . . .
C49 C 0.3689(4) 0.9496(5) 0.5004(4) 0.0460(14) Uani 1 1 d . . . . .
H49A H 0.405430 0.889909 0.492195 0.069 Uiso 1 1 calc R U . . .
H49B H 0.391194 0.992449 0.540043 0.069 Uiso 1 1 calc R U . . .
H49C H 0.364694 0.992199 0.456521 0.069 Uiso 1 1 calc R U . . .
C50 C 0.3912(3) 0.6618(4) 0.4331(3) 0.0315(10) Uani 1 1 d . . . . .
O7 O 0.4552(3) 0.7205(3) 0.7487(3) 0.0446(10) Uani 1 1 d . . . . .
C51 C 0.4906(5) 0.6022(7) 0.6547(5) 0.068(2) Uani 1 1 d . . . . .
H51A H 0.470471 0.654504 0.619879 0.102 Uiso 1 1 calc R U . . .
H51B H 0.446344 0.552998 0.665479 0.102 Uiso 1 1 calc R U . . .
H51C H 0.536619 0.563793 0.634327 0.102 Uiso 1 1 calc R U . . .
C52 C 0.5186(4) 0.6565(6) 0.7230(4) 0.0506(15) Uani 1 1 d . . . . .
H52A H 0.533986 0.603547 0.759872 0.061 Uiso 1 1 calc R U . . .
H52B H 0.567462 0.699896 0.713418 0.061 Uiso 1 1 calc R U . . .
C54 C 0.4066(6) 0.8420(9) 0.8343(6) 0.098(4) Uani 1 1 d . . . . .
H54A H 0.385155 0.885029 0.794349 0.147 Uiso 1 1 calc R U . . .
H54B H 0.423341 0.887537 0.874489 0.147 Uiso 1 1 calc R U . . .
H54C H 0.363801 0.793708 0.850021 0.147 Uiso 1 1 calc R U . . .
C53 C 0.4806(5) 0.7790(8) 0.8092(5) 0.072(3) Uani 1 1 d . . . . .
H53A H 0.525765 0.827004 0.796420 0.086 Uiso 1 1 calc R U . . .
H53B H 0.500512 0.731721 0.848054 0.086 Uiso 1 1 calc R U . . .
O8 O 0.0619(3) 0.2782(4) 0.7454(2) 0.0444(10) Uani 1 1 d . . . . .
C55 C 0.1202(6) 0.1783(8) 0.6546(5) 0.078(3) Uani 1 1 d . . . . .
H55A H 0.106169 0.131334 0.614342 0.116 Uiso 1 1 calc R U . . .
H55B H 0.166761 0.149142 0.682223 0.116 Uiso 1 1 calc R U . . .
H55C H 0.134994 0.247410 0.635790 0.116 Uiso 1 1 calc R U . . .
C56 C 0.0483(5) 0.1888(7) 0.7023(4) 0.063(2) Uani 1 1 d . . . . .
H56A H -0.002735 0.196917 0.672979 0.076 Uiso 1 1 calc R U . . .
H56B H 0.043090 0.125617 0.732861 0.076 Uiso 1 1 calc R U . . .
C57 C 0.0029(5) 0.2838(6) 0.8019(4) 0.0529(16) Uani 1 1 d . . . . .
H57A H 0.013343 0.226797 0.837158 0.064 Uiso 1 1 calc R U . . .
H57B H -0.053077 0.274595 0.781230 0.064 Uiso 1 1 calc R U . . .
C58 C 0.0095(5) 0.3876(6) 0.8387(5) 0.0616(19) Uani 1 1 d . . . . .
H58A H 0.001813 0.443757 0.803173 0.092 Uiso 1 1 calc R U . . .
H58B H 0.063746 0.394221 0.861950 0.092 Uiso 1 1 calc R U . . .
H58C H -0.032836 0.392851 0.875169 0.092 Uiso 1 1 calc R U . . .
O9A O 0.3377(6) 0.2598(11) 0.7448(10) 0.095(2) Uani 0.611(11) 1 d D . P A 1
C59A C 0.3991(8) 0.3222(11) 0.7820(11) 0.095(2) Uani 0.611(11) 1 d D . P A 1
H59A H 0.394315 0.315360 0.834865 0.114 Uiso 0.611(11) 1 calc R U P A 1
H59B H 0.393692 0.397171 0.768714 0.114 Uiso 0.611(11) 1 calc R U P A 1
C60A C 0.4800(7) 0.2780(11) 0.7572(11) 0.095(2) Uani 0.611(11) 1 d D . P A 1
H60A H 0.524130 0.288632 0.793923 0.114 Uiso 0.611(11) 1 calc R U P A 1
H60B H 0.496508 0.309972 0.711158 0.114 Uiso 0.611(11) 1 calc R U P A 1
C61A C 0.4594(7) 0.1618(9) 0.7479(11) 0.095(2) Uani 0.611(11) 1 d D . P A 1
H61A H 0.495036 0.129156 0.711711 0.114 Uiso 0.611(11) 1 calc R U P A 1
H61B H 0.466664 0.123898 0.794149 0.114 Uiso 0.611(11) 1 calc R U P A 1
C62A C 0.3698(8) 0.1596(11) 0.7224(11) 0.095(2) Uani 0.611(11) 1 d D . P A 1
H62A H 0.365448 0.151679 0.669430 0.114 Uiso 0.611(11) 1 calc R U P A 1
H62B H 0.340048 0.101149 0.745296 0.114 Uiso 0.611(11) 1 calc R U P A 1
O9B O 0.3594(12) 0.2685(16) 0.7487(14) 0.095(2) Uani 0.389(11) 1 d D . P A 2
C59B C 0.4230(16) 0.2887(15) 0.8028(14) 0.095(2) Uani 0.389(11) 1 d D . P A 2
H59C H 0.399117 0.314952 0.847962 0.114 Uiso 0.389(11) 1 calc R U P A 2
H59D H 0.462877 0.340855 0.785337 0.114 Uiso 0.389(11) 1 calc R U P A 2
C60B C 0.4637(14) 0.1820(18) 0.8146(12) 0.095(2) Uani 0.389(11) 1 d D . P A 2
H60C H 0.523899 0.187921 0.810627 0.114 Uiso 0.389(11) 1 calc R U P A 2
H60D H 0.451089 0.154147 0.862856 0.114 Uiso 0.389(11) 1 calc R U P A 2
C61B C 0.4285(16) 0.1103(13) 0.7557(13) 0.095(2) Uani 0.389(11) 1 d D . P A 2
H61C H 0.387053 0.061888 0.775291 0.114 Uiso 0.389(11) 1 calc R U P A 2
H61D H 0.472287 0.068647 0.733226 0.114 Uiso 0.389(11) 1 calc R U P A 2
C62B C 0.3892(15) 0.1871(19) 0.7015(11) 0.095(2) Uani 0.389(11) 1 d D . P A 2
H62C H 0.430117 0.214817 0.667827 0.114 Uiso 0.389(11) 1 calc R U P A 2
H62D H 0.343810 0.153740 0.673669 0.114 Uiso 0.389(11) 1 calc R U P A 2
O10A O 0.1656(8) 0.7648(15) 0.7350(12) 0.103(2) Uani 0.481(9) 1 d D . P B 1
C63A C 0.1006(10) 0.6901(13) 0.7234(15) 0.103(2) Uani 0.481(9) 1 d D . P B 1
H63A H 0.098769 0.639625 0.763801 0.124 Uiso 0.481(9) 1 calc R U P B 1
H63B H 0.108676 0.650763 0.678105 0.124 Uiso 0.481(9) 1 calc R U P B 1
C64A C 0.0215(8) 0.7541(17) 0.7187(13) 0.103(2) Uani 0.481(9) 1 d D . P B 1
H64A H -0.024856 0.715537 0.739703 0.124 Uiso 0.481(9) 1 calc R U P B 1
H64B H 0.007311 0.773144 0.668229 0.124 Uiso 0.481(9) 1 calc R U P B 1
C65A C 0.0444(9) 0.8513(15) 0.7636(12) 0.103(2) Uani 0.481(9) 1 d D . P B 1
H65A H 0.041041 0.836953 0.815859 0.124 Uiso 0.481(9) 1 calc R U P B 1
H65B H 0.008754 0.911712 0.750977 0.124 Uiso 0.481(9) 1 calc R U P B 1
C66A C 0.1331(10) 0.8702(13) 0.7413(14) 0.103(2) Uani 0.481(9) 1 d D . P B 1
H66A H 0.135116 0.907995 0.694777 0.124 Uiso 0.481(9) 1 calc R U P B 1
H66B H 0.163887 0.910865 0.778450 0.124 Uiso 0.481(9) 1 calc R U P B 1
O10B O 0.1481(8) 0.7560(15) 0.7167(10) 0.103(2) Uani 0.519(9) 1 d D . P B 2
C63B C 0.0902(11) 0.6967(16) 0.6721(8) 0.103(2) Uani 0.519(9) 1 d D . P B 2
H63C H 0.117506 0.637597 0.647805 0.124 Uiso 0.519(9) 1 calc R U P B 2
H63D H 0.063368 0.742151 0.635292 0.124 Uiso 0.519(9) 1 calc R U P B 2
C64B C 0.0282(11) 0.6572(14) 0.7266(11) 0.103(2) Uani 0.519(9) 1 d D . P B 2
H64C H 0.048578 0.593974 0.752311 0.124 Uiso 0.519(9) 1 calc R U P B 2
H64D H -0.025500 0.641492 0.703180 0.124 Uiso 0.519(9) 1 calc R U P B 2
C65B C 0.0230(10) 0.7520(16) 0.7773(11) 0.103(2) Uani 0.519(9) 1 d D . P B 2
H65C H -0.024823 0.796263 0.763987 0.124 Uiso 0.519(9) 1 calc R U P B 2
H65D H 0.017402 0.728515 0.827784 0.124 Uiso 0.519(9) 1 calc R U P B 2
C66B C 0.1030(11) 0.8139(15) 0.7689(11) 0.103(2) Uani 0.519(9) 1 d D . P B 2
H66C H 0.091528 0.885953 0.751564 0.124 Uiso 0.519(9) 1 calc R U P B 2
H66D H 0.133899 0.817868 0.815283 0.124 Uiso 0.519(9) 1 calc R U P B 2

loop_
_atom_site_aniso_label
_atom_site_aniso_U_11
_atom_site_aniso_U_22
_atom_site_aniso_U_33
_atom_site_aniso_U_23
_atom_site_aniso_U_13
_atom_site_aniso_U_12
Ru1 0.01604(11) 0.01051(10) 0.01871(13) 0.00167(10) 0.00304(9) -0.00016(10)
Ru2 0.02622(16) 0.01993(14) 0.02163(15) 0.00173(11) 0.00412(11) -0.00545(12)
K1 0.0925(10) 0.0343(5) 0.0231(4) -0.0042(5) 0.0162(5) -0.0289(7)
K2 0.0523(6) 0.0302(5) 0.0220(4) 0.0030(3) 0.0038(4) -0.0074(4)
P1 0.0220(4) 0.0116(4) 0.0212(5) -0.0005(3) 0.0039(4) -0.0008(4)
P2 0.0187(5) 0.0116(4) 0.0272(5) 0.0049(4) 0.0049(4) 0.0012(3)
P3 0.0324(6) 0.0218(5) 0.0242(5) 0.0043(4) 0.0043(4) -0.0011(4)
P4 0.0395(7) 0.0207(5) 0.0276(6) -0.0009(4) 0.0019(5) -0.0086(5)
O1 0.0300(15) 0.0154(12) 0.0193(13) 0.0017(10) 0.0031(11) -0.0028(10)
O2 0.058(2) 0.0256(15) 0.0222(15) 0.0038(13) 0.0098(15) -0.0086(16)
O3 0.0214(14) 0.0308(19) 0.056(2) 0.0065(15) 0.0086(14) -0.0005(12)
O4 0.075(3) 0.038(2) 0.0233(18) 0.0075(15) 0.0043(18) -0.004(2)
O5 0.0426(19) 0.0216(14) 0.0239(15) 0.0008(12) -0.0015(13) -0.0047(13)
O6 0.034(2) 0.044(2) 0.072(3) -0.005(2) 0.017(2) -0.0102(17)
N1 0.0184(13) 0.0153(14) 0.0338(18) 0.0029(14) 0.0044(12) -0.0008(13)
N2 0.0272(18) 0.030(2) 0.031(2) 0.0035(15) 0.0027(15) -0.0039(14)
C1 0.034(2) 0.0134(14) 0.0211(18) 0.0000(13) 0.0071(15) -0.0048(14)
C2 0.0254(18) 0.0132(14) 0.0250(19) 0.0006(13) 0.0073(14) -0.0038(13)
C3 0.0237(19) 0.0172(16) 0.036(2) 0.0002(15) 0.0086(16) -0.0030(14)
C4 0.026(2) 0.022(2) 0.076(4) 0.005(2) 0.020(2) -0.0072(16)
C5 0.019(2) 0.030(3) 0.107(6) 0.010(3) 0.016(3) -0.0042(17)
C6 0.020(2) 0.029(2) 0.095(5) 0.014(3) 0.011(3) 0.0034(18)
C7 0.0178(19) 0.0196(17) 0.050(3) 0.0069(18) 0.0082(18) 0.0027(14)
C8 0.0190(18) 0.0152(16) 0.054(3) 0.0061(17) 0.0070(18) 0.0049(14)
C9 0.036(2) 0.0224(17) 0.025(2) -0.0043(15) 0.0006(17) -0.0041(16)
C10 0.043(3) 0.038(3) 0.041(3) -0.005(2) -0.015(2) -0.004(2)
C11 0.063(4) 0.033(2) 0.024(2) -0.0053(18) 0.008(2) -0.010(2)
C12 0.050(3) 0.025(2) 0.039(3) -0.0094(19) 0.002(2) -0.011(2)
C13 0.0271(19) 0.0134(16) 0.037(2) 0.0016(15) 0.0028(16) 0.0046(14)
C14 0.034(2) 0.025(2) 0.048(3) -0.004(2) 0.009(2) 0.0069(18)
C15 0.043(3) 0.0158(18) 0.051(3) 0.0093(19) 0.004(2) 0.0050(17)
C16 0.029(2) 0.0214(18) 0.040(3) 0.0030(17) -0.0061(18) 0.0064(16)
C17 0.031(2) 0.0181(18) 0.031(2) 0.0119(15) 0.0029(16) 0.0035(14)
C18 0.034(2) 0.031(2) 0.035(2) 0.016(2) 0.0114(18) 0.0032(19)
C19 0.044(3) 0.037(3) 0.035(3) 0.016(2) -0.007(2) -0.003(2)
C20 0.043(3) 0.0208(19) 0.047(3) 0.0163(19) 0.008(2) 0.0055(18)
C21 0.033(2) 0.0129(15) 0.034(2) -0.0008(15) 0.0096(17) -0.0041(14)
C22 0.029(2) 0.024(2) 0.044(3) -0.0013(18) 0.0026(19) -0.0073(16)
C23 0.049(3) 0.0148(17) 0.051(3) -0.0043(19) 0.019(3) 0.0017(18)
C24 0.051(3) 0.0183(18) 0.029(2) -0.0025(16) 0.010(2) -0.0037(18)
C25 0.0218(16) 0.0147(17) 0.0299(19) 0.0014(14) 0.0037(14) -0.0011(13)
C26 0.042(3) 0.026(2) 0.023(2) 0.0017(15) 0.0020(18) -0.0038(17)
C27 0.044(3) 0.0222(19) 0.028(2) 0.0051(16) 0.0015(19) -0.0100(18)
C28 0.035(2) 0.030(2) 0.038(3) 0.0045(19) 0.003(2) -0.0123(18)
C29 0.039(3) 0.041(3) 0.073(5) 0.012(3) 0.012(3) -0.017(2)
C30 0.030(3) 0.070(5) 0.100(7) 0.018(4) 0.015(3) -0.014(3)
C31 0.026(3) 0.057(4) 0.089(6) 0.018(4) 0.006(3) 0.005(2)
C32 0.028(2) 0.035(2) 0.045(3) 0.009(2) 0.005(2) -0.0019(18)
C33 0.029(2) 0.036(2) 0.050(3) 0.012(2) 0.006(2) 0.0054(19)
C34 0.062(4) 0.032(2) 0.027(2) -0.0017(18) -0.005(2) -0.014(2)
C35 0.050(3) 0.054(3) 0.037(3) -0.005(3) -0.007(3) -0.013(3)
C36 0.091(5) 0.068(5) 0.031(3) -0.018(3) -0.008(3) 0.007(4)
C37 0.099(6) 0.053(4) 0.064(5) 0.007(3) -0.027(4) -0.045(4)
C38 0.046(3) 0.026(2) 0.055(3) -0.001(3) -0.002(2) -0.005(2)
C39 0.063(4) 0.029(3) 0.069(5) 0.004(3) -0.009(4) -0.007(3)
C40 0.056(4) 0.050(4) 0.053(4) -0.016(3) 0.011(3) -0.001(3)
C41 0.046(3) 0.037(3) 0.046(3) 0.002(2) -0.002(2) 0.005(2)
C42 0.051(3) 0.030(2) 0.031(2) 0.0096(19) 0.008(2) -0.004(2)
C43 0.076(5) 0.035(3) 0.041(3) 0.017(2) 0.007(3) 0.009(3)
C44 0.073(4) 0.050(3) 0.033(3) 0.014(3) -0.009(3) -0.006(3)
C45 0.065(4) 0.047(3) 0.037(3) 0.013(3) 0.018(3) -0.003(3)
C46 0.040(3) 0.0239(19) 0.032(2) -0.0019(17) 0.0053(19) 0.0008(18)
C47 0.063(4) 0.029(2) 0.033(3) -0.0024(19) -0.007(3) -0.004(2)
C48 0.053(3) 0.028(2) 0.043(3) -0.001(2) 0.008(3) 0.004(2)
C49 0.041(3) 0.043(3) 0.054(4) -0.007(3) 0.005(3) -0.009(2)
C50 0.030(2) 0.025(2) 0.040(3) -0.0038(18) 0.0093(19) -0.0014(16)
O7 0.045(2) 0.044(2) 0.044(2) -0.0120(18) -0.0030(19) -0.0017(18)
C51 0.056(4) 0.079(5) 0.068(5) -0.034(4) -0.005(4) 0.020(4)
C52 0.041(3) 0.050(4) 0.060(4) -0.011(3) -0.004(3) 0.004(3)
C54 0.081(6) 0.115(9) 0.096(7) -0.071(7) -0.027(5) 0.044(6)
C53 0.061(5) 0.086(6) 0.067(5) -0.043(5) -0.012(4) 0.000(4)
O8 0.057(3) 0.046(2) 0.0301(19) -0.0038(16) 0.0079(18) -0.0076(19)
C55 0.068(5) 0.095(7) 0.070(5) -0.052(5) 0.006(4) -0.003(5)
C56 0.057(4) 0.079(5) 0.055(4) -0.030(4) 0.000(3) -0.008(4)
C57 0.055(4) 0.061(4) 0.043(3) -0.010(3) 0.011(3) -0.006(3)
C58 0.066(4) 0.055(4) 0.065(5) -0.009(3) 0.021(4) 0.001(3)
O9A 0.087(4) 0.083(4) 0.117(5) -0.005(3) 0.042(4) 0.010(3)
C59A 0.087(4) 0.083(4) 0.117(5) -0.005(3) 0.042(4) 0.010(3)
C60A 0.087(4) 0.083(4) 0.117(5) -0.005(3) 0.042(4) 0.010(3)
C61A 0.087(4) 0.083(4) 0.117(5) -0.005(3) 0.042(4) 0.010(3)
C62A 0.087(4) 0.083(4) 0.117(5) -0.005(3) 0.042(4) 0.010(3)
O9B 0.087(4) 0.083(4) 0.117(5) -0.005(3) 0.042(4) 0.010(3)
C59B 0.087(4) 0.083(4) 0.117(5) -0.005(3) 0.042(4) 0.010(3)
C60B 0.087(4) 0.083(4) 0.117(5) -0.005(3) 0.042(4) 0.010(3)
C61B 0.087(4) 0.083(4) 0.117(5) -0.005(3) 0.042(4) 0.010(3)
C62B 0.087(4) 0.083(4) 0.117(5) -0.005(3) 0.042(4) 0.010(3)
O10A 0.085(4) 0.121(5) 0.105(6) 0.018(5) 0.034(4) 0.029(4)
C63A 0.085(4) 0.121(5) 0.105(6) 0.018(5) 0.034(4) 0.029(4)
C64A 0.085(4) 0.121(5) 0.105(6) 0.018(5) 0.034(4) 0.029(4)
C65A 0.085(4) 0.121(5) 0.105(6) 0.018(5) 0.034(4) 0.029(4)
C66A 0.085(4) 0.121(5) 0.105(6) 0.018(5) 0.034(4) 0.029(4)
O10B 0.085(4) 0.121(5) 0.105(6) 0.018(5) 0.034(4) 0.029(4)
C63B 0.085(4) 0.121(5) 0.105(6) 0.018(5) 0.034(4) 0.029(4)
C64B 0.085(4) 0.121(5) 0.105(6) 0.018(5) 0.034(4) 0.029(4)
C65B 0.085(4) 0.121(5) 0.105(6) 0.018(5) 0.034(4) 0.029(4)
C66B 0.085(4) 0.121(5) 0.105(6) 0.018(5) 0.034(4) 0.029(4)

loop_
_atom_type_symbol
_atom_type_description
_atom_type_scat_dispersion_real
_atom_type_scat_dispersion_imag
_atom_type_scat_source
C C 0.0033 0.0016 'International Tables Vol C Tables 4.2.6.8 and 6.1.1.4'
H H 0.0000 0.0000 'International Tables Vol C Tables 4.2.6.8 and 6.1.1.4'
N N 0.0061 0.0033 'International Tables Vol C Tables 4.2.6.8 and 6.1.1.4'
O O 0.0106 0.0060 'International Tables Vol C Tables 4.2.6.8 and 6.1.1.4'
P P 0.1023 0.0942 'International Tables Vol C Tables 4.2.6.8 and 6.1.1.4'
Ru Ru -1.2594 0.8363 'International Tables Vol C Tables 4.2.6.8 and 6.1.1.4'
K K 0.2009 0.2494 'International Tables Vol C Tables 4.2.6.8 and 6.1.1.4'

loop_
_geom_angle_atom_site_label_1
_geom_angle_atom_site_label_2
_geom_angle_atom_site_label_3
_geom_angle
C25 Ru1 N1 177.89(19)
C25 Ru1 O1 103.42(16)
N1 Ru1 O1 76.06(13)
C25 Ru1 P1 100.31(14)
N1 Ru1 P1 81.58(11)
O1 Ru1 P1 76.59(8)
C25 Ru1 P2 97.55(14)
N1 Ru1 P2 80.72(11)
O1 Ru1 P2 107.42(8)
P1 Ru1 P2 160.22(4)
C50 Ru2 N2 175.9(2)
C50 Ru2 O5 100.9(2)
N2 Ru2 O5 76.58(15)
C50 Ru2 P3 97.12(15)
N2 Ru2 P3 80.63(12)
O5 Ru2 P3 106.17(9)
C50 Ru2 P4 102.34(15)
N2 Ru2 P4 80.44(12)
O5 Ru2 P4 78.80(9)
P3 Ru2 P4 158.66(5)
O9A K1 O4 90.0(4)
O9A K1 O1 102.8(4)
O4 K1 O1 127.19(13)
O9A K1 O8 118.4(3)
O4 K1 O8 112.78(15)
O1 K1 O8 105.41(12)
O4 K1 O9B 88.0(5)
O1 K1 O9B 99.2(5)
O8 K1 O9B 124.7(5)
O9A K1 O2 103.4(3)
O4 K1 O2 79.77(13)
O1 K1 O2 47.48(9)
O8 K1 O2 135.61(14)
O9B K1 O2 97.0(5)
O9A K1 C55 82.8(4)
O4 K1 C55 92.7(2)
O1 K1 C55 139.3(2)
O8 K1 C55 42.13(17)
O9B K1 C55 89.0(5)
O2 K1 C55 170.1(2)
O10A K2 O2 91.4(5)
O2 K2 O10B 94.9(4)
O10A K2 O7 129.7(5)
O2 K2 O7 97.54(14)
O10B K2 O7 137.1(4)
O10A K2 O4 104.6(5)
O2 K2 O4 80.49(12)
O10B K2 O4 96.8(4)
O7 K2 O4 125.70(15)
O10A K2 O5 105.4(5)
O2 K2 O5 127.60(11)
O10B K2 O5 96.6(4)
O7 K2 O5 107.44(13)
O4 K2 O5 47.46(11)
O10A K2 C51 159.7(5)
O2 K2 C51 107.8(2)
O10B K2 C51 157.2(4)
O7 K2 C51 43.33(16)
O4 K2 C51 85.23(18)
O5 K2 C51 68.05(15)
O2 K2 C63B 95.5(3)
O10B K2 C63B 22.9(3)
O7 K2 C63B 157.7(4)
O4 K2 C63B 74.3(3)
O5 K2 C63B 78.1(2)
C51 K2 C63B 146.0(3)
C2 P1 C9 107.8(2)
C2 P1 C13 103.6(2)
C9 P1 C13 109.6(2)
C2 P1 Ru1 91.31(13)
C9 P1 Ru1 117.07(15)
C13 P1 Ru1 123.35(15)
C8 P2 C21 105.5(2)
C8 P2 C17 105.6(2)
C21 P2 C17 108.5(2)
C8 P2 Ru1 101.58(15)
C21 P2 Ru1 118.42(15)
C17 P2 Ru1 115.70(15)
C33 P3 C42 104.3(3)
C33 P3 C46 106.5(3)
C42 P3 C46 107.8(2)
C33 P3 Ru2 101.44(19)
C42 P3 Ru2 116.92(18)
C46 P3 Ru2 118.23(17)
C27 P4 C38 107.9(3)
C27 P4 C34 103.9(3)
C38 P4 C34 109.6(3)
C27 P4 Ru2 90.28(16)
C38 P4 Ru2 122.05(19)
C34 P4 Ru2 118.67(19)
C1 O1 Ru1 115.0(3)
C1 O1 K1 95.7(3)
Ru1 O1 K1 146.49(13)
C1 O2 K2 172.4(3)
C1 O2 K1 89.9(3)
K2 O2 K1 97.64(12)
C26 O4 K1 163.5(4)
C26 O4 K2 93.4(3)
K1 O4 K2 101.72(14)
C26 O5 Ru2 114.8(3)
C26 O5 K2 91.0(3)
Ru2 O5 K2 148.60(15)
C3 N1 C7 119.8(4)
C3 N1 Ru1 118.9(3)
C7 N1 Ru1 120.5(3)
C28 N2 C32 120.7(5)
C28 N2 Ru2 118.1(4)
C32 N2 Ru2 120.6(3)
O2 C1 O1 124.7(4)
O2 C1 C2 119.2(4)
O1 C1 C2 116.0(4)
C3 C2 C1 103.8(3)
C3 C2 P1 109.6(3)
C1 C2 P1 104.0(3)
C3 C2 H2 112.9
C1 C2 H2 112.9
P1 C2 H2 112.9
N1 C3 C4 123.6(4)
N1 C3 C2 113.7(4)
C4 C3 C2 122.6(4)
C3 C4 C5 117.0(4)
C3 C4 H4 121.5
C5 C4 H4 121.5
C6 C5 C4 121.3(5)
C6 C5 H5 119.4
C4 C5 H5 119.4
C5 C6 C7 120.3(5)
C5 C6 H6 119.9
C7 C6 H6 119.9
C8 C7 N1 119.3(4)
C8 C7 C6 123.8(4)
N1 C7 C6 116.9(4)
C7 C8 P2 117.4(3)
C7 C8 H8 121.3
P2 C8 H8 121.3
C10 C9 C11 105.8(5)
C10 C9 C12 108.8(4)
C11 C9 C12 110.1(4)
C10 C9 P1 109.2(3)
C11 C9 P1 108.1(3)
C12 C9 P1 114.5(4)
C9 C10 H10A 109.5
C9 C10 H10B 109.5
H10A C10 H10B 109.5
C9 C10 H10C 109.5
H10A C10 H10C 109.5
H10B C10 H10C 109.5
C9 C11 H11A 109.5
C9 C11 H11B 109.5
H11A C11 H11B 109.5
C9 C11 H11C 109.5
H11A C11 H11C 109.5
H11B C11 H11C 109.5
C9 C12 H12A 109.5
C9 C12 H12B 109.5
H12A C12 H12B 109.5
C9 C12 H12C 109.5
H12A C12 H12C 109.5
H12B C12 H12C 109.5
C14 C13 C16 105.8(4)
C14 C13 C15 109.9(4)
C16 C13 C15 107.6(4)
C14 C13 P1 111.0(3)
C16 C13 P1 109.6(3)
C15 C13 P1 112.6(3)
C13 C14 H14A 109.5
C13 C14 H14B 109.5
H14A C14 H14B 109.5
C13 C14 H14C 109.5
H14A C14 H14C 109.5
H14B C14 H14C 109.5
C13 C15 H15A 109.5
C13 C15 H15B 109.5
H15A C15 H15B 109.5
C13 C15 H15C 109.5
H15A C15 H15C 109.5
H15B C15 H15C 109.5
C13 C16 H16A 109.5
C13 C16 H16B 109.5
H16A C16 H16B 109.5
C13 C16 H16C 109.5
H16A C16 H16C 109.5
H16B C16 H16C 109.5
C19 C17 C18 108.9(4)
C19 C17 C20 107.4(4)
C18 C17 C20 108.4(4)
C19 C17 P2 107.2(3)
C18 C17 P2 111.1(3)
C20 C17 P2 113.6(4)
C17 C18 H18A 109.5
C17 C18 H18B 109.5
H18A C18 H18B 109.5
C17 C18 H18C 109.5
H18A C18 H18C 109.5
H18B C18 H18C 109.5
C17 C19 H19A 109.5
C17 C19 H19B 109.5
H19A C19 H19B 109.5
C17 C19 H19C 109.5
H19A C19 H19C 109.5
H19B C19 H19C 109.5
C17 C20 H20A 109.5
C17 C20 H20B 109.5
H20A C20 H20B 109.5
C17 C20 H20C 109.5
H20A C20 H20C 109.5
H20B C20 H20C 109.5
C23 C21 C22 110.7(4)
C23 C21 C24 107.3(4)
C22 C21 C24 107.6(4)
C23 C21 P2 114.1(4)
C22 C21 P2 112.4(3)
C24 C21 P2 104.2(3)
C21 C22 H22A 109.5
C21 C22 H22B 109.5
H22A C22 H22B 109.5
C21 C22 H22C 109.5
H22A C22 H22C 109.5
H22B C22 H22C 109.5
C21 C23 H23A 109.5
C21 C23 H23B 109.5
H23A C23 H23B 109.5
C21 C23 H23C 109.5
H23A C23 H23C 109.5
H23B C23 H23C 109.5
C21 C24 H24A 109.5
C21 C24 H24B 109.5
H24A C24 H24B 109.5
C21 C24 H24C 109.5
H24A C24 H24C 109.5
H24B C24 H24C 109.5
O3 C25 Ru1 179.2(4)
O5 C26 O4 125.6(5)
O5 C26 C27 117.1(4)
O4 C26 C27 117.2(4)
C28 C27 C26 102.5(4)
C28 C27 P4 107.2(3)
C26 C27 P4 108.1(3)
C28 C27 H27 112.8
C26 C27 H27 112.8
P4 C27 H27 112.8
N2 C28 C29 122.3(5)
N2 C28 C27 113.2(4)
C29 C28 C27 124.0(5)
C30 C29 C28 117.8(6)
C30 C29 H29 121.1
C28 C29 H29 121.1
C31 C30 C29 121.1(6)
C31 C30 H30 119.5
C29 C30 H30 119.5
C30 C31 C32 120.0(6)
C30 C31 H31 120.0
C32 C31 H31 120.0
N2 C32 C33 119.5(5)
N2 C32 C31 117.0(5)
C33 C32 C31 123.5(6)
C32 C33 P3 117.2(4)
C32 C33 H33 121.4
P3 C33 H33 121.4
C35 C34 C37 107.3(6)
C35 C34 C36 107.6(5)
C37 C34 C36 107.7(6)
C35 C34 P4 111.1(4)
C37 C34 P4 113.0(4)
C36 C34 P4 109.9(5)
C34 C35 H35A 109.5
C34 C35 H35B 109.5
H35A C35 H35B 109.5
C34 C35 H35C 109.5
H35A C35 H35C 109.5
H35B C35 H35C 109.5
C34 C36 H36A 109.5
C34 C36 H36B 109.5
H36A C36 H36B 109.5
C34 C36 H36C 109.5
H36A C36 H36C 109.5
H36B C36 H36C 109.5
C34 C37 H37A 109.5
C34 C37 H37B 109.5
H37A C37 H37B 109.5
C34 C37 H37C 109.5
H37A C37 H37C 109.5
H37B C37 H37C 109.5
C39 C38 C41 108.4(5)
C39 C38 C40 109.0(6)
C41 C38 C40 106.6(5)
C39 C38 P4 115.6(4)
C41 C38 P4 108.3(4)
C40 C38 P4 108.6(5)
C38 C39 H39A 109.5
C38 C39 H39B 109.5
H39A C39 H39B 109.5
C38 C39 H39C 109.5
H39A C39 H39C 109.5
H39B C39 H39C 109.5
C38 C40 H40A 109.5
C38 C40 H40B 109.5
H40A C40 H40B 109.5
C38 C40 H40C 109.5
H40A C40 H40C 109.5
H40B C40 H40C 109.5
C38 C41 H41A 109.5
C38 C41 H41B 109.5
H41A C41 H41B 109.5
C38 C41 H41C 109.5
H41A C41 H41C 109.5
H41B C41 H41C 109.5
C43 C42 C45 110.9(5)
C43 C42 C44 107.6(5)
C45 C42 C44 106.3(5)
C43 C42 P3 114.3(4)
C45 C42 P3 111.1(4)
C44 C42 P3 106.2(4)
C42 C43 H43A 109.5
C42 C43 H43B 109.5
H43A C43 H43B 109.5
C42 C43 H43C 109.5
H43A C43 H43C 109.5
H43B C43 H43C 109.5
C42 C44 H44A 109.5
C42 C44 H44B 109.5
H44A C44 H44B 109.5
C42 C44 H44C 109.5
H44A C44 H44C 109.5
H44B C44 H44C 109.5
C42 C45 H45A 109.5
C42 C45 H45B 109.5
H45A C45 H45B 109.5
C42 C45 H45C 109.5
H45A C45 H45C 109.5
H45B C45 H45C 109.5
C48 C46 C47 109.2(5)
C48 C46 C49 110.1(5)
C47 C46 C49 106.5(5)
C48 C46 P3 114.0(4)
C47 C46 P3 105.3(3)
C49 C46 P3 111.2(4)
C46 C47 H47A 109.5
C46 C47 H47B 109.5
H47A C47 H47B 109.5
C46 C47 H47C 109.5
H47A C47 H47C 109.5
H47B C47 H47C 109.5
C46 C48 H48A 109.5
C46 C48 H48B 109.5
H48A C48 H48B 109.5
C46 C48 H48C 109.5
H48A C48 H48C 109.5
H48B C48 H48C 109.5
C46 C49 H49A 109.5
C46 C49 H49B 109.5
H49A C49 H49B 109.5
C46 C49 H49C 109.5
H49A C49 H49C 109.5
H49B C49 H49C 109.5
O6 C50 Ru2 178.5(6)
C53 O7 C52 112.0(5)
C53 O7 K2 125.0(4)
C52 O7 K2 118.0(4)
C52 C51 K2 82.8(4)
C52 C51 H51A 109.5
K2 C51 H51A 76.9
C52 C51 H51B 109.5
K2 C51 H51B 53.1
H51A C51 H51B 109.5
C52 C51 H51C 109.5
K2 C51 H51C 162.1
H51A C51 H51C 109.5
H51B C51 H51C 109.5
O7 C52 C51 109.9(5)
O7 C52 H52A 109.7
C51 C52 H52A 109.7
O7 C52 H52B 109.7
C51 C52 H52B 109.7
H52A C52 H52B 108.2
C53 C54 H54A 109.5
C53 C54 H54B 109.5
H54A C54 H54B 109.5
C53 C54 H54C 109.5
H54A C54 H54C 109.5
H54B C54 H54C 109.5
O7 C53 C54 107.6(6)
O7 C53 H53A 110.2
C54 C53 H53A 110.2
O7 C53 H53B 110.2
C54 C53 H53B 110.2
H53A C53 H53B 108.5
C56 O8 C57 110.7(5)
C56 O8 K1 122.8(4)
C57 O8 K1 120.8(4)
C56 C55 K1 86.1(4)
C56 C55 H55A 109.5
K1 C55 H55A 163.1
C56 C55 H55B 109.5
K1 C55 H55B 69.6
H55A C55 H55B 109.5
C56 C55 H55C 109.5
K1 C55 H55C 57.4
H55A C55 H55C 109.5
H55B C55 H55C 109.5
O8 C56 C55 107.1(7)
O8 C56 H56A 110.3
C55 C56 H56A 110.3
O8 C56 H56B 110.3
C55 C56 H56B 110.3
H56A C56 H56B 108.5
O8 C57 C58 109.6(6)
O8 C57 H57A 109.8
C58 C57 H57A 109.8
O8 C57 H57B 109.8
C58 C57 H57B 109.8
H57A C57 H57B 108.2
C57 C58 H58A 109.5
C57 C58 H58B 109.5
H58A C58 H58B 109.5
C57 C58 H58C 109.5
H58A C58 H58C 109.5
H58B C58 H58C 109.5
C59A O9A C62A 111.9(6)
C59A O9A K1 101.0(7)
C62A O9A K1 146.4(8)
O9A C59A C60A 104.4(7)
O9A C59A H59A 110.9
C60A C59A H59A 110.9
O9A C59A H59B 110.9
C60A C59A H59B 110.9
H59A C59A H59B 108.9
C59A C60A C61A 101.8(7)
C59A C60A H60A 111.4
C61A C60A H60A 111.4
C59A C60A H60B 111.4
C61A C60A H60B 111.4
H60A C60A H60B 109.3
C62A C61A C60A 105.0(7)
C62A C61A H61A 110.7
C60A C61A H61A 110.7
C62A C61A H61B 110.7
C60A C61A H61B 110.7
H61A C61A H61B 108.8
O9A C62A C61A 104.2(6)
O9A C62A H62A 110.9
C61A C62A H62A 110.9
O9A C62A H62B 110.9
C61A C62A H62B 110.9
H62A C62A H62B 108.9
C59B O9B C62B 107.5(8)
C59B O9B K1 118.1(13)
C62B O9B K1 134.1(12)
O9B C59B C60B 104.0(7)
O9B C59B H59C 111.0
C60B C59B H59C 111.0
O9B C59B H59D 111.0
C60B C59B H59D 111.0
H59C C59B H59D 109.0
C61B C60B C59B 106.0(6)
C61B C60B H60C 110.5
C59B C60B H60C 110.5
C61B C60B H60D 110.5
C59B C60B H60D 110.5
H60C C60B H60D 108.7
C60B C61B C62B 103.4(7)
C60B C61B H61C 111.1
C62B C61B H61C 111.1
C60B C61B H61D 111.1
C62B C61B H61D 111.1
H61C C61B H61D 109.0
O9B C62B C61B 101.6(8)
O9B C62B H62C 111.4
C61B C62B H62C 111.4
O9B C62B H62D 111.4
C61B C62B H62D 111.4
H62C C62B H62D 109.3
C63A O10A C66A 110.9(7)
C63A O10A K2 105.7(9)
C66A O10A K2 142.4(10)
O10A C63A C64A 105.9(7)
O10A C63A H63A 110.5
C64A C63A H63A 110.5
O10A C63A H63B 110.5
C64A C63A H63B 110.5
H63A C63A H63B 108.7
C63A C64A C65A 101.9(7)
C63A C64A H64A 111.4
C65A C64A H64A 111.4
C63A C64A H64B 111.4
C65A C64A H64B 111.4
H64A C64A H64B 109.3
C64A C65A C66A 101.5(7)
C64A C65A H65A 111.5
C66A C65A H65A 111.5
C64A C65A H65B 111.5
C66A C65A H65B 111.5
H65A C65A H65B 109.3
O10A C66A C65A 102.9(7)
O10A C66A H66A 111.2
C65A C66A H66A 111.2
O10A C66A H66B 111.2
C65A C66A H66B 111.2
H66A C66A H66B 109.1
C66B O10B C63B 108.3(8)
C66B O10B K2 134.2(13)
C63B O10B K2 110.6(10)
O10B C63B C64B 103.0(8)
O10B C63B K2 46.5(8)
C64B C63B K2 116.9(12)
O10B C63B H63C 111.2
C64B C63B H63C 111.2
K2 C63B H63C 64.8
O10B C63B H63D 111.2
C64B C63B H63D 111.2
K2 C63B H63D 130.2
H63C C63B H63D 109.1
C63B C64B C65B 101.1(7)
C63B C64B H64C 111.6
C65B C64B H64C 111.6
C63B C64B H64D 111.6
C65B C64B H64D 111.6
H64C C64B H64D 109.4
C66B C65B C64B 106.4(6)
C66B C65B H65C 110.4
C64B C65B H65C 110.4
C66B C65B H65D 110.4
C64B C65B H65D 110.4
H65C C65B H65D 108.6
O10B C66B C65B 104.8(6)
O10B C66B H66C 110.8
C65B C66B H66C 110.8
O10B C66B H66D 110.8
C65B C66B H66D 110.8
H66C C66B H66D 108.9

loop_
_geom_bond_atom_site_label_1
_geom_bond_atom_site_label_2
_geom_bond_distance
Ru1 C25 1.839(4)
Ru1 N1 2.119(3)
Ru1 O1 2.331(3)
Ru1 P1 2.3357(11)
Ru1 P2 2.3413(10)
Ru2 C50 1.847(5)
Ru2 N2 2.118(4)
Ru2 O5 2.302(3)
Ru2 P3 2.3359(12)
Ru2 P4 2.3440(12)
K1 O9A 2.521(10)
K1 O4 2.523(4)
K1 O1 2.693(3)
K1 O8 2.724(5)
K1 O9B 2.756(16)
K1 O2 2.829(4)
K1 C55 3.471(8)
K2 O10A 2.541(13)
K2 O2 2.587(4)
K2 O10B 2.711(14)
K2 O7 2.718(5)
K2 O4 2.734(5)
K2 O5 2.797(4)
K2 C51 3.465(8)
K2 C63B 3.50(2)
P1 C2 1.870(4)
P1 C9 1.892(5)
P1 C13 1.900(4)
P2 C8 1.769(4)
P2 C21 1.894(5)
P2 C17 1.897(4)
P3 C33 1.766(6)
P3 C42 1.900(5)
P3 C46 1.907(5)
P4 C27 1.858(5)
P4 C38 1.873(6)
P4 C34 1.893(6)
O1 C1 1.269(5)
O2 C1 1.244(5)
O3 C25 1.158(5)
O4 C26 1.263(6)
O5 C26 1.240(6)
O6 C50 1.152(6)
N1 C3 1.356(6)
N1 C7 1.393(6)
N2 C28 1.362(6)
N2 C32 1.375(7)
C1 C2 1.552(6)
C2 C3 1.510(6)
C2 H2 1.0000
C3 C4 1.385(6)
C4 C5 1.405(8)
C4 H4 0.9500
C5 C6 1.359(8)
C5 H5 0.9500
C6 C7 1.455(7)
C6 H6 0.9500
C7 C8 1.374(6)
C8 H8 0.9500
C9 C10 1.531(8)
C9 C11 1.538(7)
C9 C12 1.538(7)
C10 H10A 0.9800
C10 H10B 0.9800
C10 H10C 0.9800
C11 H11A 0.9800
C11 H11B 0.9800
C11 H11C 0.9800
C12 H12A 0.9800
C12 H12B 0.9800
C12 H12C 0.9800
C13 C14 1.526(7)
C13 C16 1.543(7)
C13 C15 1.544(7)
C14 H14A 0.9800
C14 H14B 0.9800
C14 H14C 0.9800
C15 H15A 0.9800
C15 H15B 0.9800
C15 H15C 0.9800
C16 H16A 0.9800
C16 H16B 0.9800
C16 H16C 0.9800
C17 C19 1.521(7)
C17 C18 1.526(7)
C17 C20 1.536(6)
C18 H18A 0.9800
C18 H18B 0.9800
C18 H18C 0.9800
C19 H19A 0.9800
C19 H19B 0.9800
C19 H19C 0.9800
C20 H20A 0.9800
C20 H20B 0.9800
C20 H20C 0.9800
C21 C23 1.526(6)
C21 C22 1.531(7)
C21 C24 1.545(7)
C22 H22A 0.9800
C22 H22B 0.9800
C22 H22C 0.9800
C23 H23A 0.9800
C23 H23B 0.9800
C23 H23C 0.9800
C24 H24A 0.9800
C24 H24B 0.9800
C24 H24C 0.9800
C26 C27 1.555(7)
C27 C28 1.508(8)
C27 H27 1.0000
C28 C29 1.385(8)
C29 C30 1.381(11)
C29 H29 0.9500
C30 C31 1.374(11)
C30 H30 0.9500
C31 C32 1.444(8)
C31 H31 0.9500
C32 C33 1.378(8)
C33 H33 0.9500
C34 C35 1.524(9)
C34 C37 1.530(9)
C34 C36 1.541(10)
C35 H35A 0.9800
C35 H35B 0.9800
C35 H35C 0.9800
C36 H36A 0.9800
C36 H36B 0.9800
C36 H36C 0.9800
C37 H37A 0.9800
C37 H37B 0.9800
C37 H37C 0.9800
C38 C39 1.531(9)
C38 C41 1.544(9)
C38 C40 1.551(9)
C39 H39A 0.9800
C39 H39B 0.9800
C39 H39C 0.9800
C40 H40A 0.9800
C40 H40B 0.9800
C40 H40C 0.9800
C41 H41A 0.9800
C41 H41B 0.9800
C41 H41C 0.9800
C42 C43 1.508(8)
C42 C45 1.531(8)
C42 C44 1.563(9)
C43 H43A 0.9800
C43 H43B 0.9800
C43 H43C 0.9800
C44 H44A 0.9800
C44 H44B 0.9800
C44 H44C 0.9800
C45 H45A 0.9800
C45 H45B 0.9800
C45 H45C 0.9800
C46 C48 1.514(8)
C46 C47 1.518(8)
C46 C49 1.539(8)
C47 H47A 0.9800
C47 H47B 0.9800
C47 H47C 0.9800
C48 H48A 0.9800
C48 H48B 0.9800
C48 H48C 0.9800
C49 H49A 0.9800
C49 H49B 0.9800
C49 H49C 0.9800
O7 C53 1.403(8)
O7 C52 1.408(8)
C51 C52 1.506(10)
C51 H51A 0.9800
C51 H51B 0.9800
C51 H51C 0.9800
C52 H52A 0.9900
C52 H52B 0.9900
C54 C53 1.532(12)
C54 H54A 0.9800
C54 H54B 0.9800
C54 H54C 0.9800
C53 H53A 0.9900
C53 H53B 0.9900
O8 C56 1.409(8)
O8 C57 1.441(8)
C55 C56 1.492(11)
C55 H55A 0.9800
C55 H55B 0.9800
C55 H55C 0.9800
C56 H56A 0.9900
C56 H56B 0.9900
C57 C58 1.492(10)
C57 H57A 0.9900
C57 H57B 0.9900
C58 H58A 0.9800
C58 H58B 0.9800
C58 H58C 0.9800
O9A C59A 1.443(7)
O9A C62A 1.446(6)
C59A C60A 1.516(7)
C59A H59A 0.9900
C59A H59B 0.9900
C60A C61A 1.527(7)
C60A H60A 0.9900
C60A H60B 0.9900
C61A C62A 1.527(7)
C61A H61A 0.9900
C61A H61B 0.9900
C62A H62A 0.9900
C62A H62B 0.9900
O9B C59B 1.450(7)
O9B C62B 1.450(7)
C59B C60B 1.528(7)
C59B H59C 0.9900
C59B H59D 0.9900
C60B C61B 1.527(7)
C60B H60C 0.9900
C60B H60D 0.9900
C61B C62B 1.534(7)
C61B H61C 0.9900
C61B H61D 0.9900
C62B H62C 0.9900
C62B H62D 0.9900
O10A C63A 1.437(7)
O10A C66A 1.451(7)
C63A C64A 1.527(7)
C63A H63A 0.9900
C63A H63B 0.9900
C64A C65A 1.535(7)
C64A H64A 0.9900
C64A H64B 0.9900
C65A C66A 1.535(7)
C65A H65A 0.9900
C65A H65B 0.9900
C66A H66A 0.9900
C66A H66B 0.9900
O10B C66B 1.434(7)
O10B C63B 1.454(7)
C63B C64B 1.531(7)
C63B H63C 0.9900
C63B H63D 0.9900
C64B C65B 1.536(7)
C64B H64C 0.9900
C64B H64D 0.9900
C65B C66B 1.535(7)
C65B H65C 0.9900
C65B H65D 0.9900
C66B H66C 0.9900
C66B H66D 0.9900

loop_
_geom_torsion_atom_site_label_1
_geom_torsion_atom_site_label_2
_geom_torsion_atom_site_label_3
_geom_torsion_atom_site_label_4
_geom_torsion
K1 O2 C1 O1 -15.2(5)
K1 O2 C1 C2 161.1(4)
Ru1 O1 C1 O2 -177.8(4)
K1 O1 C1 O2 16.0(5)
Ru1 O1 C1 C2 5.8(5)
K1 O1 C1 C2 -160.4(3)
O2 C1 C2 C3 -109.6(5)
O1 C1 C2 C3 67.0(5)
O2 C1 C2 P1 135.8(4)
O1 C1 C2 P1 -47.6(4)
C9 P1 C2 C3 69.1(3)
C13 P1 C2 C3 -174.8(3)
Ru1 P1 C2 C3 -50.0(3)
C9 P1 C2 C1 179.5(3)
C13 P1 C2 C1 -64.4(3)
Ru1 P1 C2 C1 60.5(2)
C7 N1 C3 C4 -9.2(8)
Ru1 N1 C3 C4 -179.4(5)
C7 N1 C3 C2 166.0(4)
Ru1 N1 C3 C2 -4.1(5)
C1 C2 C3 N1 -70.3(5)
P1 C2 C3 N1 40.3(5)
C1 C2 C3 C4 105.0(5)
P1 C2 C3 C4 -144.4(5)
N1 C3 C4 C5 0.4(9)
C2 C3 C4 C5 -174.5(6)
C3 C4 C5 C6 4.6(12)
C4 C5 C6 C7 -0.9(13)
C3 N1 C7 C8 -166.1(5)
Ru1 N1 C7 C8 3.8(7)
C3 N1 C7 C6 12.5(8)
Ru1 N1 C7 C6 -177.6(5)
C5 C6 C7 C8 170.9(7)
C5 C6 C7 N1 -7.7(11)
N1 C7 C8 P2 1.8(8)
C6 C7 C8 P2 -176.7(5)
C21 P2 C8 C7 118.7(5)
C17 P2 C8 C7 -126.6(5)
Ru1 P2 C8 C7 -5.4(5)
C2 P1 C9 C10 -54.9(4)
C13 P1 C9 C10 -167.0(4)
Ru1 P1 C9 C10 46.1(4)
C2 P1 C9 C11 -169.6(3)
C13 P1 C9 C11 78.3(4)
Ru1 P1 C9 C11 -68.6(4)
C2 P1 C9 C12 67.3(4)
C13 P1 C9 C12 -44.8(4)
Ru1 P1 C9 C12 168.3(3)
C2 P1 C13 C14 -161.1(3)
C9 P1 C13 C14 -46.2(4)
Ru1 P1 C13 C14 98.1(3)
C2 P1 C13 C16 82.4(4)
C9 P1 C13 C16 -162.8(3)
Ru1 P1 C13 C16 -18.4(4)
C2 P1 C13 C15 -37.4(4)
C9 P1 C13 C15 77.5(4)
Ru1 P1 C13 C15 -138.2(3)
C8 P2 C17 C19 45.6(4)
C21 P2 C17 C19 158.3(3)
Ru1 P2 C17 C19 -65.8(4)
C8 P2 C17 C18 164.6(4)
C21 P2 C17 C18 -82.7(4)
Ru1 P2 C17 C18 53.2(4)
C8 P2 C17 C20 -72.9(4)
C21 P2 C17 C20 39.8(4)
Ru1 P2 C17 C20 175.7(3)
C8 P2 C21 C23 36.7(4)
C17 P2 C21 C23 -76.1(4)
Ru1 P2 C21 C23 149.4(3)
C8 P2 C21 C22 163.7(3)
C17 P2 C21 C22 51.0(4)
Ru1 P2 C21 C22 -83.5(3)
C8 P2 C21 C24 -80.1(3)
C17 P2 C21 C24 167.2(3)
Ru1 P2 C21 C24 32.7(4)
Ru2 O5 C26 O4 -178.2(5)
K2 O5 C26 O4 -16.6(6)
Ru2 O5 C26 C27 -0.5(6)
K2 O5 C26 C27 161.1(4)
K1 O4 C26 O5 173.7(11)
K2 O4 C26 O5 17.0(6)
K1 O4 C26 C27 -4.0(18)
K2 O4 C26 C27 -160.6(4)
O5 C26 C27 C28 -71.5(6)
O4 C26 C27 C28 106.4(5)
O5 C26 C27 P4 41.5(6)
O4 C26 C27 P4 -140.6(5)
C38 P4 C27 C28 179.0(3)
C34 P4 C27 C28 -64.7(4)
Ru2 P4 C27 C28 55.0(3)
C38 P4 C27 C26 69.1(4)
C34 P4 C27 C26 -174.6(3)
Ru2 P4 C27 C26 -54.9(3)
C32 N2 C28 C29 7.9(9)
Ru2 N2 C28 C29 179.4(5)
C32 N2 C28 C27 -165.0(5)
Ru2 N2 C28 C27 6.5(6)
C26 C27 C28 N2 68.2(5)
P4 C27 C28 N2 -45.5(5)
C26 C27 C28 C29 -104.5(6)
P4 C27 C28 C29 141.7(6)
N2 C28 C29 C30 1.8(11)
C27 C28 C29 C30 173.9(7)
C28 C29 C30 C31 -7.1(14)
C29 C30 C31 C32 2.9(15)
C28 N2 C32 C33 166.3(6)
Ru2 N2 C32 C33 -4.9(8)
C28 N2 C32 C31 -11.8(9)
Ru2 N2 C32 C31 177.0(5)
C30 C31 C32 N2 6.5(12)
C30 C31 C32 C33 -171.5(8)
N2 C32 C33 P3 -1.7(8)
C31 C32 C33 P3 176.2(6)
C42 P3 C33 C32 128.1(5)
C46 P3 C33 C32 -118.1(5)
Ru2 P3 C33 C32 6.2(6)
C27 P4 C34 C35 78.0(5)
C38 P4 C34 C35 -166.9(4)
Ru2 P4 C34 C35 -20.1(5)
C27 P4 C34 C37 -42.7(6)
C38 P4 C34 C37 72.4(7)
Ru2 P4 C34 C37 -140.8(5)
C27 P4 C34 C36 -163.0(5)
C38 P4 C34 C36 -47.9(5)
Ru2 P4 C34 C36 98.9(5)
C27 P4 C38 C39 68.4(5)
C34 P4 C38 C39 -44.1(6)
Ru2 P4 C38 C39 170.5(4)
C27 P4 C38 C41 -53.4(5)
C34 P4 C38 C41 -165.9(4)
Ru2 P4 C38 C41 48.6(5)
C27 P4 C38 C40 -168.8(4)
C34 P4 C38 C40 78.7(5)
Ru2 P4 C38 C40 -66.8(5)
C33 P3 C42 C43 71.6(5)
C46 P3 C42 C43 -41.3(6)
Ru2 P3 C42 C43 -177.4(4)
C33 P3 C42 C45 -162.0(5)
C46 P3 C42 C45 85.1(5)
Ru2 P3 C42 C45 -50.9(5)
C33 P3 C42 C44 -46.8(5)
C46 P3 C42 C44 -159.7(4)
Ru2 P3 C42 C44 64.2(5)
C53 O7 C52 C51 -175.3(8)
K2 O7 C52 C51 28.4(8)
K2 C51 C52 O7 -19.4(5)
C52 O7 C53 C54 -177.8(8)
K2 O7 C53 C54 -23.5(11)
C57 O8 C56 C55 -169.7(7)
K1 O8 C56 C55 -16.0(10)
K1 C55 C56 O8 10.5(6)
C56 O8 C57 C58 -170.4(7)
K1 O8 C57 C58 35.3(8)
C62A O9A C59A C60A 22(2)
K1 O9A C59A C60A -164.5(12)
O9A C59A C60A C61A -33.8(18)
C59A C60A C61A C62A 33.8(18)
C59A O9A C62A C61A -1(2)
K1 O9A C62A C61A -168.8(19)
C60A C61A C62A O9A -21.2(19)
C62B O9B C59B C60B -33(2)
K1 O9B C59B C60B 141.9(17)
O9B C59B C60B C61B 9(3)
C59B C60B C61B C62B 16(3)
C59B O9B C62B C61B 43(2)
K1 O9B C62B C61B -131(2)
C60B C61B C62B O9B -35(2)
C66A O10A C63A C64A 3(3)
K2 O10A C63A C64A -168.7(15)
O10A C63A C64A C65A -27(2)
C63A C64A C65A C66A 39.2(18)
C63A O10A C66A C65A 22(3)
K2 O10A C66A C65A -171(2)
C64A C65A C66A O10A -38.0(19)
C66B O10B C63B C64B -40.5(19)
K2 O10B C63B C64B 114.9(13)
C66B O10B C63B K2 -155(2)
O10B C63B C64B C65B 37.7(18)
K2 C63B C64B C65B 85.2(15)
C63B C64B C65B C66B -23(2)
C63B O10B C66B C65B 25(2)
K2 O10B C66B C65B -122.0(15)
C64B C65B C66B O10B 0(2)
